data_4073880
loop_
_publ_author_name
'Hu, Jian'
'Lin, Ronger'
'Yip, John H. K.'
'Wong, Kwok-Yin'
'Ma, Dik-Lung'
'Vittal, Jagadese J.'

_publ_section_title
;
 Synthesis and Electronic Spectroscopy of Luminescent Cyclometalated
 Platinum&#x2212;Anthracenyl Complexes
;
_journal_issue 26
_journal_name_full Organometallics
_journal_page_first 6533
_journal_paper_doi 10.1021/om700706r
_journal_volume 26
_journal_year 2007
_chemical_formula_sum 'C95.25 H81.5 Cl2.5 F6 O6.5 P6 Pt2 S2'
_chemical_formula_weight 2172.85
_chemical_name_systematic
; 
 ? 
;
_space_group_IT_number 14
_symmetry_cell_setting monoclinic
_symmetry_space_group_name_Hall '-P 2ybc'
_symmetry_space_group_name_H-M 'P 1 21/c 1'
_atom_sites_solution_hydrogens geom
_atom_sites_solution_primary direct
_atom_sites_solution_secondary difmap
_audit_creation_method SHELXL-97
_cell_angle_alpha 90.00
_cell_angle_beta 90.347(2)
_cell_angle_gamma 90.00
_cell_formula_units_Z 4
_cell_length_a 15.4379(13)
_cell_length_b 19.4669(15)
_cell_length_c 33.992(3)
_cell_measurement_reflns_used 5161
_cell_measurement_temperature 223(2)
_cell_measurement_theta_max 29.84
_cell_measurement_theta_min 2.18
_cell_volume 10215.4(15)
_computing_cell_refinement 'Bruker XSCANS'
_computing_data_collection 'Bruker XSCANS'
_computing_data_reduction 'Bruker SHELXTL'
_computing_molecular_graphics 'Bruker SHELXTL'
_computing_publication_material 'Bruker SHELXTL'
_computing_structure_refinement 'SHELXL-97 (Sheldrick, 1997)'
_computing_structure_solution 'SHELXS-97 (Sheldrick, 1990)'
_diffrn_ambient_temperature 223(2)
_diffrn_measured_fraction_theta_full 1.000
_diffrn_measured_fraction_theta_max 1.000
_diffrn_measurement_device_type 'Bruker P4'
_diffrn_measurement_method '\w scans'
_diffrn_radiation_monochromator graphite
_diffrn_radiation_source 'fine-focus sealed tube'
_diffrn_radiation_type MoK\a
_diffrn_radiation_wavelength 0.71073
_diffrn_reflns_av_R_equivalents 0.0925
_diffrn_reflns_av_sigmaI/netI 0.1064
_diffrn_reflns_limit_h_max 17
_diffrn_reflns_limit_h_min -18
_diffrn_reflns_limit_k_max 23
_diffrn_reflns_limit_k_min -20
_diffrn_reflns_limit_l_max 40
_diffrn_reflns_limit_l_min -40
_diffrn_reflns_number 58873
_diffrn_reflns_theta_full 25.00
_diffrn_reflns_theta_max 25.00
_diffrn_reflns_theta_min 1.78
_exptl_absorpt_coefficient_mu 2.995
_exptl_absorpt_correction_T_max 0.7538
_exptl_absorpt_correction_T_min 0.5857
_exptl_absorpt_correction_type 'Sadabs, (Sheldrick 2001)'
_exptl_crystal_colour Yellow
_exptl_crystal_density_diffrn 1.413
_exptl_crystal_density_method 'not measured'
_exptl_crystal_description Block
_exptl_crystal_F_000 4318
_exptl_crystal_size_max 0.20
_exptl_crystal_size_mid 0.16
_exptl_crystal_size_min 0.10
_refine_diff_density_max 1.784
_refine_diff_density_min -1.526
_refine_diff_density_rms 0.187
_refine_ls_extinction_method none
_refine_ls_goodness_of_fit_ref 0.996
_refine_ls_hydrogen_treatment mixed
_refine_ls_matrix_type full
_refine_ls_number_parameters 804
_refine_ls_number_reflns 18002
_refine_ls_number_restraints 113
_refine_ls_restrained_S_all 0.999
_refine_ls_R_factor_all 0.1399
_refine_ls_R_factor_gt 0.0711
_refine_ls_shift/su_max 1.245
_refine_ls_shift/su_mean 0.030
_refine_ls_structure_factor_coef Fsqd
_refine_ls_weighting_details 'calc w=1/[\s^2^(Fo^2^)+(0.1278P)^2^+0.0000P] where P=(Fo^2^+2Fc^2^)/3'
_refine_ls_weighting_scheme calc
_refine_ls_wR_factor_gt 0.2016
_refine_ls_wR_factor_ref 0.2356
_reflns_number_gt 9484
_reflns_number_total 18002
_reflns_threshold_expression >2sigma(I)
_cod_data_source_file om700706r-file003.cif
_cod_data_source_block 2021
_cod_depositor_comments
;
The following automatic conversions were performed:

'_symmetry_cell_setting' value 'Monoclinic' changed to 'monoclinic'
according to /home/saulius/struct/CIF-dictionaries/cif_core.dic
dictionary named 'cif_core.dic' version 2.4.1 from 2010-06-29.

Automatic conversion script
Id: cif_fix_values 1715 2011-07-08 13:25:40Z adriana 
;
_cod_original_cell_volume 10215.5(14)
_cod_original_sg_symbol_H-M P2(1)/c
_cod_original_formula_sum 'C95.25 H81.50 Cl2.50 F6 O6.50 P6 Pt2 S2'
_cod_database_code 4073880

loop_
_symmetry_equiv_pos_as_xyz
'x, y, z'
'-x, y+1/2, -z+1/2'
'-x, -y, -z'
'x, -y-1/2, z-1/2'

loop_
_atom_site_label
_atom_site_type_symbol
_atom_site_fract_x
_atom_site_fract_y
_atom_site_fract_z
_atom_site_U_iso_or_equiv
_atom_site_adp_type
_atom_site_occupancy
_atom_site_symmetry_multiplicity
_atom_site_calc_flag
_atom_site_refinement_flags
_atom_site_disorder_assembly
_atom_site_disorder_group
Pt1 Pt 0.24943(3) 0.55825(2) 0.139794(14) 0.04335(17) Uani 1 1 d . . .
Pt2 Pt 0.25574(3) 0.19584(2) 0.138488(14) 0.04543(17) Uani 1 1 d . . .
P1 P 0.2370(3) 0.67659(19) 0.14157(12) 0.0624(10) Uani 1 1 d . . .
P2 P 0.2596(3) 0.56865(16) 0.20790(10) 0.0553(9) Uani 1 1 d . . .
P3 P 0.2461(3) 0.18413(17) 0.20607(11) 0.0573(9) Uani 1 1 d . . .
P4 P 0.2695(2) 0.07731(17) 0.13965(11) 0.0572(10) Uani 1 1 d . . .
P5 P 0.2612(2) 0.21355(15) 0.07200(10) 0.0453(8) Uani 1 1 d . . .
P6 P 0.2451(2) 0.54171(15) 0.07337(9) 0.0413(7) Uani 1 1 d . . .
C1 C 0.2520(7) 0.4489(5) 0.0674(3) 0.039(3) Uani 1 1 d . . .
C2 C 0.2530(7) 0.4142(5) 0.1025(4) 0.039(3) Uani 1 1 d . . .
C3 C 0.2516(7) 0.4501(5) 0.1403(3) 0.037(3) Uani 1 1 d . . .
C4 C 0.2525(9) 0.4133(6) 0.1727(4) 0.057(4) Uani 1 1 d . . .
H4 H 0.2536 0.4363 0.1970 0.069 Uiso 1 1 calc R . .
C5 C 0.2519(8) 0.3381(6) 0.1727(4) 0.057(4) Uani 1 1 d . . .
H5 H 0.2523 0.3145 0.1968 0.068 Uiso 1 1 calc R . .
C6 C 0.2508(8) 0.3018(5) 0.1387(3) 0.045(3) Uani 1 1 d . . .
C7 C 0.2525(7) 0.3415(6) 0.1032(3) 0.040(3) Uani 1 1 d . . .
C8 C 0.2505(8) 0.3059(6) 0.0663(3) 0.045(3) Uani 1 1 d . . .
C9 C 0.2488(8) 0.3419(6) 0.0304(4) 0.053(3) Uani 1 1 d . . .
C10 C 0.2453(9) 0.3079(6) -0.0069(4) 0.058(4) Uani 1 1 d . . .
H10 H 0.2421 0.2597 -0.0073 0.069 Uiso 1 1 calc R . .
C11 C 0.2465(9) 0.3419(7) -0.0414(4) 0.068(4) Uani 1 1 d . . .
H11 H 0.2412 0.3186 -0.0655 0.081 Uiso 1 1 calc R . .
C12 C 0.2563(10) 0.4165(7) -0.0397(4) 0.072(4) Uani 1 1 d . . .
H12 H 0.2603 0.4417 -0.0633 0.087 Uiso 1 1 calc R . .
C13 C 0.2595(9) 0.4498(6) -0.0051(4) 0.061(4) Uani 1 1 d . . .
H13 H 0.2658 0.4978 -0.0050 0.074 Uiso 1 1 calc R . .
C14 C 0.2537(7) 0.4148(5) 0.0310(3) 0.036(3) Uani 1 1 d . . .
C15 C 0.2157(10) 0.7005(6) 0.1927(4) 0.069(4) Uani 1 1 d . . .
H15A H 0.2273 0.7495 0.1968 0.082 Uiso 1 1 calc R . .
H15B H 0.1550 0.6915 0.1993 0.082 Uiso 1 1 calc R . .
C16 C 0.2745(10) 0.6580(7) 0.2183(5) 0.073(4) Uiso 1 1 d . . .
H16A H 0.2618 0.6669 0.2461 0.088 Uiso 1 1 calc R . .
H16B H 0.3350 0.6708 0.2136 0.088 Uiso 1 1 calc R . .
C17 C 0.2359(11) 0.0928(6) 0.2181(4) 0.073(5) Uani 1 1 d . . .
H17A H 0.2505 0.0849 0.2459 0.088 Uiso 1 1 calc R . .
H17B H 0.1765 0.0771 0.2134 0.088 Uiso 1 1 calc R . .
C18 C 0.3012(11) 0.0532(7) 0.1906(4) 0.079(5) Uani 1 1 d . . .
H18A H 0.2963 0.0035 0.1944 0.094 Uiso 1 1 calc R . .
H18B H 0.3610 0.0672 0.1962 0.094 Uiso 1 1 calc R . .
C1A C 0.3344(2) 0.72743(9) 0.13223(9) 0.070(4) Uani 1 1 d G . .
C2A C 0.3293(3) 0.79811(9) 0.13753(10) 0.083(5) Uani 1 1 d G . .
H2A H 0.2773 0.8181 0.1461 0.099 Uiso 1 1 calc R . .
C3A C 0.4010(3) 0.83918(10) 0.13011(11) 0.122(7) Uani 1 1 d G . .
H3A H 0.3976 0.8870 0.1337 0.146 Uiso 1 1 calc R . .
C4A C 0.4779(3) 0.80957(11) 0.11741(11) 0.101(7) Uani 1 1 d G . .
H4A H 0.5264 0.8373 0.1124 0.121 Uiso 1 1 calc R . .
C5A C 0.4830(2) 0.73889(11) 0.11212(11) 0.108(7) Uani 1 1 d G . .
H5A H 0.5349 0.7189 0.1035 0.129 Uiso 1 1 calc R . .
C6A C 0.4113(2) 0.69782(10) 0.11953(9) 0.071(4) Uani 1 1 d G . .
H6A H 0.4147 0.6500 0.1160 0.085 Uiso 1 1 calc R . .
C1B C 0.1515(2) 0.71599(9) 0.11224(9) 0.066(4) Uani 1 1 d G . .
C2B C 0.1718(3) 0.75526(9) 0.07919(10) 0.108(6) Uani 1 1 d G . .
H2B H 0.2286 0.7589 0.0697 0.129 Uiso 1 1 calc R . .
C3B C 0.0960(3) 0.79155(11) 0.05972(11) 0.145(9) Uani 1 1 d G . .
H3B H 0.1039 0.8257 0.0405 0.174 Uiso 1 1 calc R . .
C4B C 0.0157(3) 0.77177(12) 0.07169(12) 0.129(9) Uani 1 1 d G . .
H4B H -0.0322 0.7841 0.0561 0.155 Uiso 1 1 calc R . .
C5B C 0.0026(2) 0.73817(12) 0.10229(12) 0.144(9) Uani 1 1 d G . .
H5B H -0.0533 0.7354 0.1130 0.173 Uiso 1 1 calc R . .
C6B C 0.0767(2) 0.70257(11) 0.12150(10) 0.129(8) Uani 1 1 d G . .
H6B H 0.0662 0.6694 0.1410 0.155 Uiso 1 1 calc R . .
C1C C 0.1622(2) 0.54367(12) 0.23404(7) 0.062(4) Uani 1 1 d G . .
C2C C 0.1543(3) 0.55973(13) 0.27520(8) 0.104(6) Uani 1 1 d G . .
H2C H 0.1988 0.5837 0.2882 0.125 Uiso 1 1 calc R . .
C3C C 0.0840(3) 0.54059(15) 0.29478(8) 0.156(12) Uani 1 1 d G . .
H3C H 0.0800 0.5496 0.3219 0.187 Uiso 1 1 calc R . .
C4C C 0.0175(3) 0.50792(15) 0.27568(9) 0.116(8) Uani 1 1 d G . .
H4C H -0.0315 0.4954 0.2903 0.140 Uiso 1 1 calc R . .
C5C C 0.0185(2) 0.49168(14) 0.23425(9) 0.115(7) Uani 1 1 d G . .
H5C H -0.0271 0.4678 0.2219 0.138 Uiso 1 1 calc R . .
C6C C 0.0964(2) 0.51515(12) 0.21228(8) 0.077(4) Uani 1 1 d G . .
H6C H 0.1002 0.5106 0.1848 0.093 Uiso 1 1 calc R . .
C1D C 0.3483(2) 0.52623(11) 0.23065(7) 0.057(3) Uani 1 1 d G . .
C2D C 0.3449(2) 0.47796(12) 0.26211(7) 0.077(4) Uani 1 1 d G . .
H2D H 0.2914 0.4664 0.2734 0.092 Uiso 1 1 calc R . .
C3D C 0.4171(3) 0.44950(14) 0.27536(8) 0.110(7) Uani 1 1 d G . .
H3D H 0.4113 0.4179 0.2961 0.132 Uiso 1 1 calc R . .
C4D C 0.4921(2) 0.46007(14) 0.26330(9) 0.125(8) Uani 1 1 d G . .
H4D H 0.5385 0.4332 0.2726 0.150 Uiso 1 1 calc R . .
C5D C 0.5076(2) 0.51648(14) 0.23359(9) 0.108(6) Uani 1 1 d G . .
H5D H 0.5631 0.5297 0.2253 0.130 Uiso 1 1 calc R . .
C6D C 0.4321(2) 0.54674(12) 0.21987(8) 0.104(6) Uani 1 1 d G . .
H6D H 0.4373 0.5835 0.2021 0.125 Uiso 1 1 calc R . .
C1E C 0.1513(2) 0.21809(11) 0.22962(7) 0.067(4) Uani 1 1 d G . .
C2E C 0.1629(2) 0.27754(12) 0.25758(7) 0.099(6) Uani 1 1 d G . .
H2EA H 0.2168 0.2979 0.2630 0.118 Uiso 1 1 calc R . .
C3E C 0.0809(3) 0.30077(14) 0.27561(8) 0.116(7) Uani 1 1 d G . .
H3E H 0.0841 0.3335 0.2959 0.140 Uiso 1 1 calc R . .
C4E C 0.0026(2) 0.27796(15) 0.26478(9) 0.169(12) Uani 1 1 d G . .
H4E H -0.0478 0.2982 0.2749 0.203 Uiso 1 1 calc R . .
C5E C -0.0033(2) 0.21611(14) 0.23452(10) 0.149(9) Uani 1 1 d G . .
H5E H -0.0560 0.1961 0.2265 0.179 Uiso 1 1 calc R . .
C6E C 0.0756(2) 0.19481(12) 0.22126(8) 0.133(8) Uani 1 1 d G . .
H6E H 0.0743 0.1578 0.2035 0.160 Uiso 1 1 calc R . .
C1F C 0.3460(2) 0.21079(11) 0.23525(7) 0.072(4) Uani 1 1 d G . .
C2F C 0.4096(2) 0.24277(11) 0.21251(8) 0.081(5) Uani 1 1 d G . .
H2F H 0.4009 0.2524 0.1857 0.097 Uiso 1 1 calc R . .
C3F C 0.4880(2) 0.25983(13) 0.23217(9) 0.118(7) Uani 1 1 d G . .
H3F H 0.5362 0.2771 0.2186 0.141 Uiso 1 1 calc R . .
C4F C 0.4894(3) 0.24876(15) 0.27582(9) 0.211(19) Uani 1 1 d G . .
H4F H 0.5382 0.2585 0.2915 0.253 Uiso 1 1 calc R . .
C5F C 0.4162(3) 0.22415(14) 0.29063(8) 0.213(19) Uani 1 1 d G . .
H5F H 0.4146 0.2222 0.3182 0.256 Uiso 1 1 calc R . .
C6F C 0.3461(3) 0.20224(13) 0.27297(7) 0.126(8) Uani 1 1 d G . .
H6F H 0.2997 0.1820 0.2865 0.152 Uiso 1 1 calc R . .
C1G C 0.1743(2) 0.02668(9) 0.13140(9) 0.063(4) Uani 1 1 d G . .
C2G C 0.0969(2) 0.06051(10) 0.11749(9) 0.069(4) Uani 1 1 d G . .
H2G H 0.0961 0.1082 0.1130 0.083 Uiso 1 1 calc R . .
C3G C 0.0229(2) 0.02053(12) 0.11078(11) 0.107(7) Uani 1 1 d G . .
H3GA H -0.0287 0.0406 0.1015 0.128 Uiso 1 1 calc R . .
C4G C 0.0284(3) -0.05924(11) 0.11923(12) 0.119(8) Uani 1 1 d G . .
H4G H -0.0183 -0.0894 0.1150 0.143 Uiso 1 1 calc R . .
C5G C 0.0993(3) -0.07831(10) 0.13177(11) 0.128(8) Uani 1 1 d G . .
H5G H 0.1019 -0.1252 0.1384 0.153 Uiso 1 1 calc R . .
C6G C 0.1767(3) -0.04241(9) 0.13796(10) 0.110(7) Uani 1 1 d G . .
H6G H 0.2277 -0.0647 0.1462 0.132 Uiso 1 1 calc R . .
C1H C 0.3566(2) 0.03999(9) 0.11193(9) 0.073(4) Uani 1 1 d G . .
C2H C 0.4335(2) 0.04541(10) 0.12460(10) 0.112(7) Uani 1 1 d G . .
H2H H 0.4458 0.0665 0.1489 0.134 Uiso 1 1 calc R . .
C3H C 0.5067(2) 0.01598(12) 0.09854(12) 0.127(9) Uani 1 1 d G . .
H3HA H 0.5642 0.0160 0.1077 0.152 Uiso 1 1 calc R . .
C4H C 0.4878(3) -0.00968(12) 0.06262(12) 0.128(9) Uani 1 1 d G . .
H4H H 0.5320 -0.0223 0.0451 0.154 Uiso 1 1 calc R . .
C5H C 0.4072(3) -0.01631(10) 0.05303(11) 0.125(8) Uani 1 1 d G . .
H5H H 0.3939 -0.0369 0.0287 0.150 Uiso 1 1 calc R . .
C6H C 0.3343(2) 0.00675(9) 0.07817(9) 0.108(7) Uani 1 1 d G . .
H6H H 0.2762 -0.0012 0.0711 0.130 Uiso 1 1 calc R . .
C1I C 0.3652(2) 0.19191(10) 0.04792(8) 0.061(4) Uani 1 1 d G . .
C2I C 0.43836(19) 0.19717(11) 0.07244(9) 0.070(4) Uani 1 1 d G . .
H2I H 0.4335 0.2110 0.0988 0.084 Uiso 1 1 calc R . .
C3I C 0.5151(2) 0.18173(12) 0.05687(10) 0.093(6) Uani 1 1 d G . .
H3I H 0.5656 0.1822 0.0724 0.112 Uiso 1 1 calc R . .
C4I C 0.5187(2) 0.16497(13) 0.01725(11) 0.102(7) Uani 1 1 d G . .
H4IA H 0.5737 0.1560 0.0067 0.123 Uiso 1 1 calc R . .
C5I C 0.4605(3) 0.16103(13) -0.00384(9) 0.094(6) Uani 1 1 d G . .
H5IA H 0.4705 0.1497 -0.0303 0.113 Uiso 1 1 calc R . .
C6I C 0.3764(2) 0.17220(11) 0.00808(8) 0.076(4) Uani 1 1 d G . .
H6I H 0.3291 0.1670 -0.0092 0.091 Uiso 1 1 calc R . .
C1J C 0.1724(2) 0.17556(10) 0.04562(7) 0.054(3) Uani 1 1 d G . .
C2J C 0.0920(2) 0.20464(11) 0.04927(8) 0.075(4) Uani 1 1 d G . .
H2J H 0.0857 0.2468 0.0624 0.090 Uiso 1 1 calc R . .
C3J C 0.0209(2) 0.17229(12) 0.03381(9) 0.099(6) Uani 1 1 d G . .
H3J H -0.0338 0.1922 0.0378 0.119 Uiso 1 1 calc R . .
C4J C 0.0255(3) 0.11122(13) 0.01245(10) 0.090(5) Uani 1 1 d G . .
H4J H -0.0235 0.0905 0.0009 0.108 Uiso 1 1 calc R . .
C5J C 0.1078(3) 0.08344(11) 0.00961(9) 0.091(5) Uani 1 1 d G . .
H5J H 0.1150 0.0402 -0.0023 0.109 Uiso 1 1 calc R . .
C6J C 0.1788(2) 0.11780(10) 0.02376(8) 0.082(5) Uani 1 1 d G . .
H6J H 0.2342 0.1005 0.0181 0.098 Uiso 1 1 calc R . .
C1K C 0.3357(2) 0.57680(10) 0.04825(7) 0.060(4) Uani 1 1 d G . .
C2K C 0.3345(2) 0.64077(10) 0.03168(8) 0.087(5) Uani 1 1 d G . .
H2K H 0.2829 0.6664 0.0306 0.104 Uiso 1 1 calc R . .
C3K C 0.4162(3) 0.66898(11) 0.01540(9) 0.131(9) Uani 1 1 d G . .
H3K H 0.4166 0.7139 0.0053 0.157 Uiso 1 1 calc R . .
C4K C 0.4874(2) 0.63279(13) 0.01476(10) 0.155(13) Uani 1 1 d G . .
H4K H 0.5380 0.6499 0.0030 0.187 Uiso 1 1 calc R . .
C5K C 0.4860(2) 0.57261(12) 0.03083(9) 0.118(8) Uani 1 1 d G . .
H5K H 0.5384 0.5480 0.0318 0.142 Uiso 1 1 calc R . .
C6K C 0.4100(2) 0.53999(11) 0.04745(8) 0.076(4) Uani 1 1 d G . .
H6KA H 0.4124 0.4949 0.0573 0.091 Uiso 1 1 calc R . .
C1L C 0.1457(2) 0.56495(10) 0.04837(8) 0.051(3) Uani 1 1 d G . .
C2L C 0.06994(19) 0.55234(11) 0.06992(9) 0.078(4) Uani 1 1 d G . .
H2L H 0.0735 0.5349 0.0957 0.094 Uiso 1 1 calc R . .
C3L C -0.0124(2) 0.56628(13) 0.05237(10) 0.104(6) Uani 1 1 d G . .
H3L H -0.0634 0.5562 0.0662 0.125 Uiso 1 1 calc R . .
C4L C -0.0175(2) 0.59264(13) 0.01768(11) 0.111(7) Uani 1 1 d G . .
H4L H -0.0725 0.6005 0.0066 0.133 Uiso 1 1 calc R . .
C5L C 0.0591(3) 0.61082(13) -0.00499(9) 0.100(6) Uani 1 1 d G . .
H5L H 0.0540 0.6320 -0.0298 0.120 Uiso 1 1 calc R . .
C6L C 0.1399(2) 0.59590(11) 0.01120(8) 0.079(4) Uani 1 1 d G . .
H6L H 0.1906 0.6065 -0.0027 0.094 Uiso 1 1 calc R . .
S1 S 0.2426(5) 0.8874(3) 0.2500(2) 0.144(2) Uiso 1 1 d D . .
O1 O 0.3160(10) 0.8609(9) 0.2283(6) 0.216(9) Uiso 1 1 d D . .
O2 O 0.2637(13) 0.9541(9) 0.2670(7) 0.261(11) Uiso 1 1 d D . .
O3 O 0.1650(12) 0.8867(11) 0.2261(7) 0.318(15) Uiso 1 1 d D . .
C19 C 0.2399(9) 0.8422(6) 0.2940(4) 0.300 Uiso 1 1 d D . .
F1 F 0.1845(12) 0.8738(8) 0.3140(5) 0.250 Uiso 1 1 d D . .
F2 F 0.3168(10) 0.8481(9) 0.3055(5) 0.250 Uiso 1 1 d D . .
F3 F 0.2175(11) 0.7832(7) 0.2836(5) 0.244(8) Uiso 1 1 d D . .
S2 S 0.7537(6) 0.8751(6) 0.0924(3) 0.244(6) Uani 1 1 d D . .
O5 O 0.8101(13) 0.9348(9) 0.0983(9) 0.300 Uiso 1 1 d D . .
O6 O 0.6697(12) 0.8954(12) 0.0774(7) 0.312 Uiso 1 1 d D . .
C20 C 0.7585(11) 0.8652(7) 0.1437(4) 0.300 Uiso 1 1 d D . .
F4 F 0.8273(12) 0.8309(9) 0.1468(5) 0.300 Uiso 1 1 d D . .
F5 F 0.6970(12) 0.8384(10) 0.1619(7) 0.300 Uiso 1 1 d D . .
F6 F 0.7665(14) 0.9260(8) 0.1552(6) 0.300 Uiso 1 1 d D . .
O4 O 0.7974(14) 0.8220(10) 0.0702(7) 0.300 Uiso 1 1 d D . .
C1S C 0.625(3) 0.150(2) 0.1613(12) 0.177(9) Uiso 0.50 1 d PD . .
H1S1 H 0.6347 0.1986 0.1635 0.265 Uiso 0.50 1 calc PR . .
H1S2 H 0.6189 0.1299 0.1874 0.265 Uiso 0.50 1 calc PR . .
H1S3 H 0.5720 0.1415 0.1463 0.265 Uiso 0.50 1 calc PR . .
O1S O 0.710(2) 0.1347(17) 0.0994(9) 0.177(9) Uiso 0.50 1 d PD . .
C4S C 0.761(3) 0.101(2) 0.0324(10) 0.177(9) Uiso 0.50 1 d PD . .
H4S1 H 0.8150 0.0982 0.0179 0.265 Uiso 0.50 1 calc PR . .
H4S2 H 0.7281 0.1402 0.0235 0.265 Uiso 0.50 1 calc PR . .
H4S3 H 0.7278 0.0592 0.0278 0.265 Uiso 0.50 1 calc PR . .
C3S C 0.781(2) 0.108(3) 0.0767(11) 0.177(9) Uiso 0.50 1 d PD . .
H3S1 H 0.7971 0.0627 0.0872 0.212 Uiso 0.50 1 calc PR . .
H3S2 H 0.8313 0.1382 0.0801 0.212 Uiso 0.50 1 calc PR . .
C2S C 0.702(3) 0.116(2) 0.1401(10) 0.177(9) Uiso 0.50 1 d PD . .
H2S1 H 0.7552 0.1282 0.1541 0.212 Uiso 0.50 1 calc PR . .
H2S2 H 0.6954 0.0658 0.1418 0.212 Uiso 0.50 1 calc PR . .
C5S C 1.007(3) 0.324(3) 0.1448(14) 0.17(2) Uani 0.50 1 d P . .
H5S1 H 0.9829 0.3382 0.1700 0.205 Uiso 0.50 1 calc PR . .
H5S2 H 1.0675 0.3106 0.1504 0.205 Uiso 0.50 1 calc PR . .
Cl5A Cl 0.9570(9) 0.2504(7) 0.1338(4) 0.151(5) Uani 0.50 1 d P . .
Cl5B Cl 1.0132(9) 0.3880(7) 0.1206(4) 0.153(5) Uani 0.50 1 d P . .
C6S C 0.574(4) 0.4277(15) 0.104(3) 0.20(5) Uiso 0.25 1 d PD A 1
H6S1 H 0.5548 0.4583 0.0825 0.239 Uiso 0.25 1 calc PR A 1
H6S2 H 0.5942 0.4545 0.1263 0.239 Uiso 0.25 1 calc PR A 1
Cl6A Cl 0.647(2) 0.368(2) 0.0886(17) 0.30(3) Uiso 0.25 1 d PD A 1
Cl6B Cl 0.4966(18) 0.3693(13) 0.1162(9) 0.156(10) Uiso 0.25 1 d PD A 1
C7S C 0.807(2) 0.5279(17) 0.153(3) 0.15(3) Uiso 0.25 1 d PD B 2
H7S1 H 0.8074 0.4908 0.1726 0.176 Uiso 0.25 1 calc PR B 2
H7S2 H 0.8223 0.5099 0.1271 0.176 Uiso 0.25 1 calc PR B 2
Cl7B Cl 0.7129(16) 0.5734(15) 0.1527(9) 0.325(13) Uiso 0.50 1 d PD B 2
C7SA C 0.612(2) 0.5946(18) 0.1366(19) 0.085(19) Uiso 0.25 1 d PD B 2
H7S3 H 0.5811 0.6233 0.1555 0.102 Uiso 0.25 1 calc PR B 2
H7S4 H 0.6132 0.6169 0.1108 0.102 Uiso 0.25 1 calc PR B 2
Cl7A Cl 0.8699(16) 0.5952(18) 0.1667(11) 0.204(13) Uiso 0.25 1 d PD B 2
Cl7C Cl 0.574(2) 0.514(2) 0.1346(16) 0.31(2) Uiso 0.25 1 d PD B 2

loop_
_atom_site_aniso_label
_atom_site_aniso_U_11
_atom_site_aniso_U_22
_atom_site_aniso_U_33
_atom_site_aniso_U_23
_atom_site_aniso_U_13
_atom_site_aniso_U_12
Pt1 0.0533(3) 0.0367(3) 0.0400(3) -0.0016(2) -0.0021(2) 0.0016(2)
Pt2 0.0558(3) 0.0373(3) 0.0431(3) 0.0007(2) -0.0056(2) 0.0040(2)
P1 0.078(3) 0.0459(18) 0.063(3) -0.0016(17) -0.006(2) 0.0064(17)
P2 0.074(3) 0.0481(18) 0.043(2) -0.0076(15) -0.0027(18) 0.0045(17)
P3 0.078(3) 0.0503(19) 0.043(2) 0.0032(16) -0.0034(19) 0.0078(17)
P4 0.071(3) 0.0346(16) 0.066(3) 0.0048(16) -0.006(2) 0.0070(16)
P5 0.0492(19) 0.0424(17) 0.044(2) -0.0022(14) -0.0031(15) 0.0019(15)
P6 0.0476(18) 0.0389(16) 0.0375(19) 0.0011(13) 0.0007(15) 0.0029(14)
C1 0.038(6) 0.045(6) 0.035(7) -0.007(5) -0.003(5) 0.005(5)
C2 0.040(7) 0.022(6) 0.054(8) -0.004(5) -0.010(6) 0.003(5)
C3 0.056(7) 0.024(5) 0.031(6) 0.010(5) -0.013(5) -0.006(5)
C4 0.092(11) 0.040(7) 0.040(8) -0.014(6) -0.003(7) -0.001(7)
C5 0.077(10) 0.038(7) 0.055(9) 0.002(6) 0.003(7) 0.005(6)
C6 0.065(8) 0.022(5) 0.049(8) -0.006(5) 0.003(6) 0.015(5)
C7 0.032(6) 0.043(7) 0.045(8) -0.009(5) -0.002(5) 0.006(5)
C8 0.051(8) 0.052(7) 0.032(7) -0.001(6) -0.003(6) 0.010(6)
C9 0.043(7) 0.061(8) 0.056(9) -0.010(7) 0.008(6) 0.020(6)
C10 0.087(10) 0.051(7) 0.036(8) -0.007(6) -0.007(7) 0.005(7)
C11 0.090(11) 0.072(9) 0.041(9) 0.003(7) -0.008(8) 0.000(8)
C12 0.114(13) 0.049(8) 0.054(10) 0.000(7) 0.001(9) 0.002(8)
C13 0.074(10) 0.047(7) 0.063(10) -0.013(7) 0.014(8) -0.002(7)
C14 0.048(7) 0.023(5) 0.037(7) 0.001(5) -0.007(5) -0.006(5)
C15 0.090(11) 0.052(8) 0.064(10) -0.030(7) 0.005(8) 0.024(7)
C17 0.126(14) 0.042(7) 0.052(9) 0.015(7) 0.001(9) 0.001(8)
C18 0.124(14) 0.053(8) 0.058(10) 0.015(7) -0.011(9) 0.024(9)
C1A 0.094(12) 0.059(9) 0.056(9) 0.018(7) -0.029(8) -0.006(8)
C2A 0.093(12) 0.045(8) 0.110(14) 0.018(8) -0.032(10) 0.000(8)
C3A 0.131(19) 0.110(16) 0.124(19) 0.032(14) -0.021(15) -0.012(14)
C4A 0.141(18) 0.073(11) 0.087(14) 0.041(10) -0.056(12) -0.042(11)
C5A 0.080(13) 0.19(2) 0.049(11) 0.028(12) -0.016(9) -0.015(13)
C6A 0.078(11) 0.078(10) 0.057(10) 0.007(8) -0.028(8) -0.004(8)
C1B 0.072(10) 0.060(9) 0.068(10) -0.007(8) -0.002(8) 0.012(8)
C2B 0.135(17) 0.092(12) 0.096(15) 0.019(11) -0.006(13) 0.031(12)
C3B 0.17(2) 0.123(17) 0.15(2) 0.050(15) -0.001(19) 0.023(17)
C4B 0.16(2) 0.14(2) 0.077(15) 0.013(13) -0.066(15) -0.009(17)
C5B 0.129(19) 0.109(17) 0.19(3) -0.044(17) 0.009(19) 0.035(14)
C6B 0.14(2) 0.064(11) 0.18(2) -0.002(12) -0.043(18) 0.021(12)
C1C 0.079(10) 0.059(8) 0.049(9) -0.018(7) 0.007(7) 0.025(7)
C2C 0.120(15) 0.120(14) 0.074(13) -0.017(10) 0.035(11) -0.013(12)
C3C 0.23(3) 0.126(17) 0.118(19) -0.008(14) 0.13(2) 0.004(18)
C4C 0.099(16) 0.109(15) 0.14(2) -0.015(14) 0.060(15) 0.017(12)
C5C 0.074(13) 0.135(16) 0.14(2) 0.017(14) 0.018(13) 0.003(11)
C6C 0.066(10) 0.105(12) 0.061(10) -0.009(9) 0.000(8) 0.014(9)
C1D 0.064(9) 0.050(7) 0.058(9) -0.008(6) -0.011(7) -0.002(6)
C2D 0.078(11) 0.066(9) 0.087(12) 0.005(8) -0.009(9) -0.019(8)
C3D 0.100(15) 0.122(15) 0.108(16) 0.030(12) -0.029(13) 0.030(13)
C4D 0.096(15) 0.151(19) 0.128(19) 0.004(15) -0.053(14) 0.031(14)
C5D 0.078(13) 0.143(17) 0.103(16) 0.019(13) -0.025(11) -0.007(12)
C6D 0.086(13) 0.136(16) 0.089(14) 0.025(12) -0.006(11) -0.003(12)
C1E 0.072(10) 0.069(9) 0.059(10) 0.008(7) 0.002(8) 0.002(8)
C2E 0.118(15) 0.089(12) 0.089(14) 0.018(10) 0.024(12) -0.001(11)
C3E 0.138(18) 0.106(14) 0.106(16) -0.014(12) 0.044(15) 0.026(13)
C4E 0.081(15) 0.15(2) 0.27(4) 0.09(2) 0.031(19) -0.010(15)
C5E 0.099(17) 0.134(19) 0.21(3) -0.006(19) 0.000(17) -0.001(15)
C6E 0.082(14) 0.19(2) 0.124(19) -0.018(16) 0.043(14) 0.019(15)
C1F 0.085(11) 0.056(8) 0.073(11) -0.004(7) -0.030(9) 0.024(8)
C2F 0.085(12) 0.080(10) 0.077(12) -0.004(9) -0.014(9) 0.015(9)
C3F 0.074(12) 0.169(19) 0.109(17) -0.020(14) -0.032(12) 0.022(12)
C4F 0.18(3) 0.24(3) 0.21(3) -0.16(3) -0.16(2) 0.15(2)
C5F 0.31(5) 0.20(3) 0.13(2) -0.061(19) -0.15(3) 0.16(3)
C6F 0.19(2) 0.131(16) 0.055(12) 0.009(11) -0.050(13) -0.009(15)
C1G 0.078(10) 0.051(8) 0.060(9) -0.009(7) -0.009(8) 0.005(7)
C2G 0.076(10) 0.076(10) 0.055(9) -0.002(7) 0.012(8) -0.016(8)
C3G 0.070(11) 0.20(2) 0.048(10) -0.028(12) -0.008(8) 0.021(13)
C4G 0.132(18) 0.112(15) 0.112(17) -0.040(13) 0.014(14) -0.076(14)
C5G 0.095(15) 0.104(15) 0.18(2) -0.021(15) -0.018(15) -0.036(13)
C6G 0.111(15) 0.048(9) 0.17(2) -0.003(11) 0.002(14) -0.011(9)
C1H 0.117(14) 0.043(8) 0.059(10) -0.004(7) -0.009(9) -0.006(8)
C2H 0.078(13) 0.077(12) 0.18(2) 0.009(12) 0.014(14) -0.014(10)
C3H 0.094(15) 0.111(15) 0.17(2) 0.057(16) 0.051(16) 0.012(12)
C4H 0.13(2) 0.128(18) 0.13(2) 0.018(15) 0.046(18) 0.021(15)
C5H 0.17(2) 0.107(15) 0.099(17) 0.006(12) 0.048(16) 0.038(15)
C6H 0.127(17) 0.097(13) 0.101(16) 0.020(11) 0.022(13) 0.036(12)
C1I 0.063(9) 0.034(7) 0.086(11) 0.001(6) 0.013(8) 0.000(6)
C2I 0.068(10) 0.078(10) 0.066(10) -0.011(8) -0.013(8) 0.013(8)
C3I 0.067(11) 0.087(12) 0.125(17) 0.002(11) 0.003(11) 0.024(9)
C4I 0.110(16) 0.078(12) 0.120(18) -0.006(12) 0.061(14) 0.004(11)
C5I 0.124(17) 0.075(11) 0.085(14) 0.005(10) 0.033(13) 0.015(11)
C6I 0.109(13) 0.057(8) 0.061(10) -0.018(7) -0.005(9) 0.006(8)
C1J 0.072(9) 0.052(7) 0.039(8) -0.006(6) -0.008(7) -0.007(7)
C2J 0.072(11) 0.088(11) 0.066(11) -0.004(8) 0.001(8) 0.010(9)
C3J 0.046(9) 0.146(16) 0.105(15) 0.017(12) -0.029(9) -0.019(10)
C4J 0.109(14) 0.075(11) 0.085(13) -0.004(9) -0.024(11) -0.039(10)
C5J 0.134(16) 0.053(9) 0.086(13) -0.005(8) -0.030(12) -0.017(10)
C6J 0.101(13) 0.077(11) 0.067(11) -0.005(8) -0.008(9) 0.003(9)
C1K 0.073(10) 0.061(8) 0.046(8) -0.006(7) 0.005(7) -0.017(7)
C2K 0.112(14) 0.080(10) 0.069(11) 0.000(8) 0.005(10) -0.036(10)
C3K 0.22(3) 0.067(12) 0.108(17) 0.021(11) 0.008(17) -0.058(15)
C4K 0.19(3) 0.13(2) 0.15(3) -0.042(18) 0.07(2) -0.055(19)
C5K 0.055(11) 0.18(2) 0.120(18) -0.048(16) 0.016(11) 0.004(13)
C6K 0.059(10) 0.072(9) 0.097(13) -0.014(9) 0.016(9) -0.005(8)
C1L 0.062(9) 0.049(7) 0.042(8) 0.005(6) -0.002(6) 0.001(6)
C2L 0.063(10) 0.086(11) 0.084(12) 0.002(9) -0.027(9) 0.008(8)
C3L 0.086(13) 0.136(16) 0.090(14) 0.011(12) 0.001(11) 0.019(12)
C4L 0.090(14) 0.103(14) 0.14(2) -0.009(13) -0.056(14) -0.001(11)
C5L 0.135(17) 0.082(12) 0.082(13) 0.006(9) -0.041(12) 0.018(11)
C6L 0.070(10) 0.087(10) 0.079(12) -0.001(9) -0.020(9) 0.010(8)
S2 0.137(7) 0.429(19) 0.164(8) -0.039(9) -0.063(6) -0.034(8)
C5S 0.07(3) 0.31(7) 0.13(4) -0.03(5) 0.02(3) -0.08(4)
Cl5A 0.168(12) 0.176(11) 0.109(10) -0.036(8) 0.010(9) -0.002(10)
Cl5B 0.150(11) 0.171(12) 0.139(11) 0.048(9) -0.041(9) -0.055(9)

loop_
_atom_type_symbol
_atom_type_description
_atom_type_scat_dispersion_real
_atom_type_scat_dispersion_imag
_atom_type_scat_source
C C 0.0033 0.0016 'International Tables Vol C Tables 4.2.6.8 and 6.1.1.4'
H H 0.0000 0.0000 'International Tables Vol C Tables 4.2.6.8 and 6.1.1.4'
O O 0.0106 0.0060 'International Tables Vol C Tables 4.2.6.8 and 6.1.1.4'
F F 0.0171 0.0103 'International Tables Vol C Tables 4.2.6.8 and 6.1.1.4'
P P 0.1023 0.0942 'International Tables Vol C Tables 4.2.6.8 and 6.1.1.4'
S S 0.1246 0.1234 'International Tables Vol C Tables 4.2.6.8 and 6.1.1.4'
Pt Pt -1.7033 8.3905 'International Tables Vol C Tables 4.2.6.8 and 6.1.1.4'
Cl Cl 0.1484 0.1585 'International Tables Vol C Tables 4.2.6.8 and 6.1.1.4'

loop_
_geom_angle_atom_site_label_1
_geom_angle_atom_site_label_2
_geom_angle_atom_site_label_3
_geom_angle
C3 Pt1 P6 82.4(3)
C3 Pt1 P1 175.7(3)
P6 Pt1 P1 99.47(12)
C3 Pt1 P2 94.4(3)
P6 Pt1 P2 176.19(11)
P1 Pt1 P2 83.83(13)
C6 Pt2 P5 81.6(3)
C6 Pt2 P3 95.3(3)
P5 Pt2 P3 176.61(11)
C6 Pt2 P4 176.6(4)
P5 Pt2 P4 99.38(12)
P3 Pt2 P4 83.77(12)
C1B P1 C1A 105.8(2)
C1B P1 C15 106.2(5)
C1A P1 C15 100.3(5)
C1B P1 Pt1 117.8(2)
C1A P1 Pt1 117.8(2)
C15 P1 Pt1 107.1(4)
C1D P2 C16 105.5(5)
C1D P2 C1C 107.5(2)
C16 P2 C1C 105.6(5)
C1D P2 Pt1 116.12(18)
C16 P2 Pt1 106.8(5)
C1C P2 Pt1 114.3(2)
C1E P3 C17 100.7(5)
C1E P3 C1F 109.1(2)
C17 P3 C1F 102.6(6)
C1E P3 Pt2 117.6(2)
C17 P3 Pt2 108.9(5)
C1F P3 Pt2 115.7(2)
C1G P4 C1H 108.1(2)
C1G P4 C18 102.6(6)
C1H P4 C18 101.1(5)
C1G P4 Pt2 118.05(19)
C1H P4 Pt2 117.52(19)
C18 P4 Pt2 106.9(4)
C1J P5 C8 106.6(4)
C1J P5 C1I 110.27(19)
C8 P5 C1I 104.9(4)
C1J P5 Pt2 113.52(18)
C8 P5 Pt2 104.5(4)
C1I P5 Pt2 116.04(18)
C1K P6 C1L 110.23(19)
C1K P6 C1 106.3(4)
C1L P6 C1 104.2(4)
C1K P6 Pt1 113.75(18)
C1L P6 Pt1 116.71(17)
C1 P6 Pt1 104.4(4)
C2 C1 C14 122.2(10)
C2 C1 P6 113.1(8)
C14 C1 P6 124.7(8)
C1 C2 C7 120.4(11)
C1 C2 C3 121.9(9)
C7 C2 C3 117.6(10)
C4 C3 C2 118.3(10)
C4 C3 Pt1 123.6(9)
C2 C3 Pt1 118.1(7)
C3 C4 C5 123.1(11)
C6 C5 C4 121.4(12)
C5 C6 C7 115.9(10)
C5 C6 Pt2 121.6(9)
C7 C6 Pt2 122.4(8)
C2 C7 C8 118.1(11)
C2 C7 C6 123.5(10)
C8 C7 C6 118.3(10)
C9 C8 C7 121.1(11)
C9 C8 P5 126.0(9)
C7 C8 P5 112.7(9)
C8 C9 C14 119.0(11)
C8 C9 C10 122.6(11)
C14 C9 C10 118.4(12)
C11 C10 C9 123.0(12)
C10 C11 C12 117.2(13)
C13 C12 C11 121.0(13)
C12 C13 C14 122.0(12)
C1 C14 C13 122.8(9)
C1 C14 C9 118.9(10)
C13 C14 C9 118.2(11)
C16 C15 P1 107.4(9)
C15 C16 P2 110.1(10)
C18 C17 P3 106.6(9)
C17 C18 P4 105.3(9)
C2A C1A C6A 120.0
C2A C1A P1 117.76(13)
C6A C1A P1 122.23(13)
C3A C2A C1A 120.0
C2A C3A C4A 120.0
C3A C4A C5A 120.0
C6A C5A C4A 120.0
C5A C6A C1A 120.0
C6B C1B C2B 122.6
C6B C1B P1 116.81(16)
C2B C1B P1 120.39(16)
C1B C2B C3B 115.5
C4B C3B C2B 116.0
C5B C4B C3B 123.5
C4B C5B C6B 118.8
C1B C6B C5B 120.8
C6C C1C C2C 123.0
C6C C1C P2 117.21(14)
C2C C1C P2 119.51(13)
C3C C2C C1C 120.0
C2C C3C C4C 120.3
C3C C4C C5C 123.6
C4C C5C C6C 115.7
C1C C6C C5C 116.9
C6D C1D C2D 114.9
C6D C1D P2 117.65(15)
C2D C1D P2 127.05(15)
C3D C2D C1D 119.8
C4D C3D C2D 127.0
C3D C4D C5D 119.4
C6D C5D C4D 113.4
C5D C6D C1D 124.5
C6E C1E C2E 121.0
C6E C1E P3 120.92(15)
C2E C1E P3 118.03(15)
C3E C2E C1E 113.5
C4E C3E C2E 123.9
C3E C4E C5E 118.7
C6E C5E C4E 113.3
C1E C6E C5E 129.2
C6F C1F C2F 127.5
C6F C1F P3 118.58(13)
C2F C1F P3 113.79(13)
C1F C2F C3F 116.3
C2F C3F C4F 116.1
C5F C4F C3F 114.8
C6F C5F C4F 130.4
C1F C6F C5F 114.2
C6G C1G C2G 121.7
C6G C1G P4 119.73(13)
C2G C1G P4 118.57(13)
C3G C2G C1G 118.3
C2G C3G C4G 118.3
C5G C4G C3G 114.0
C4G C5G C6G 131.2
C1G C6G C5G 116.5
C2H C1H C6H 124.0
C2H C1H P4 119.39(16)
C6H C1H P4 116.66(16)
C1H C2H C3H 117.4
C4H C3H C2H 120.0
C5H C4H C3H 117.9
C4H C5H C6H 123.8
C1H C6H C5H 116.1
C2I C1I C6I 119.0
C2I C1I P5 114.63(13)
C6I C1I P5 126.41(13)
C3I C2I C1I 117.4
C2I C3I C4I 118.6
C5I C4I C3I 125.9
C4I C5I C6I 122.7
C5I C6I C1I 116.3
C6J C1J C2J 117.5
C6J C1J P5 124.08(12)
C2J C1J P5 118.33(12)
C3J C2J C1J 120.0
C2J C3J C4J 123.3
C5J C4J C3J 114.7
C6J C5J C4J 121.2
C1J C6J C5J 122.6
C6K C1K C2K 118.9
C6K C1K P6 118.38(12)
C2K C1K P6 122.61(12)
C1K C2K C3K 118.7
C4K C3K C2K 121.6
C5K C4K C3K 117.7
C4K C5K C6K 125.2
C1K C6K C5K 117.6
C6L C1L C2L 119.8
C6L C1L P6 125.45(12)
C2L C1L P6 114.73(12)
C1L C2L C3L 119.4
C4L C3L C2L 120.4
C3L C4L C5L 122.4
C6L C5L C4L 117.9
C5L C6L C1L 119.9
O3 S1 O1 111.1(10)
O3 S1 O2 114.5(9)
O1 S1 O2 110.1(9)
O3 S1 C19 117.2(13)
O1 S1 C19 106.3(10)
O2 S1 C19 96.7(11)
F3 C19 F2 115.7(11)
F3 C19 F1 114.5(11)
F2 C19 F1 115.7(11)
F3 C19 S1 103.2(10)
F2 C19 S1 101.2(10)
F1 C19 S1 103.7(10)
O6 S2 O4 115.5(11)
O6 S2 O5 111.2(11)
O4 S2 O5 111.0(10)
O6 S2 C20 114.4(11)
O4 S2 C20 115.0(11)
O5 S2 C20 85.9(13)
F6 C20 F5 108.3(11)
F6 C20 F4 113.2(13)
F5 C20 F4 112.2(12)
F6 C20 S2 102.2(11)
F5 C20 S2 120.6(17)
F4 C20 S2 99.9(10)
C3S O1S C2S 120(3)
O1S C3S C4S 114.0(11)
O1S C2S C1S 114.6(11)
Cl5B C5S Cl5A 128(3)
Cl6A C6S Cl6B 95.0(7)
Cl7A C7S Cl7B 95.0(7)
C7SA Cl7B C7S 156(3)
Cl7C C7SA Cl7B 96.3(7)

loop_
_geom_bond_atom_site_label_1
_geom_bond_atom_site_label_2
_geom_bond_distance
Pt1 C3 2.106(10)
Pt1 P6 2.281(3)
Pt1 P1 2.313(4)
Pt1 P2 2.328(4)
Pt2 C6 2.063(10)
Pt2 P5 2.288(3)
Pt2 P3 2.314(4)
Pt2 P4 2.318(3)
P1 C1B 1.820(5)
P1 C1A 1.829(5)
P1 C15 1.833(13)
P2 C1D 1.773(5)
P2 C16 1.790(14)
P2 C1C 1.817(5)
P3 C1E 1.798(5)
P3 C17 1.831(12)
P3 C1F 1.900(5)
P4 C1G 1.790(5)
P4 C1H 1.799(5)
P4 C18 1.856(14)
P5 C1J 1.793(4)
P5 C8 1.815(11)
P5 C1I 1.855(4)
P6 C1K 1.779(4)
P6 C1L 1.808(4)
P6 C1 1.821(11)
C1 C2 1.372(15)
C1 C14 1.402(14)
C2 C7 1.414(14)
C2 C3 1.464(15)
C3 C4 1.313(15)
C4 C5 1.463(16)
C5 C6 1.356(16)
C6 C7 1.435(15)
C7 C8 1.432(15)
C8 C9 1.407(16)
C9 C14 1.422(15)
C9 C10 1.431(17)
C10 C11 1.347(17)
C11 C12 1.461(18)
C12 C13 1.344(17)
C13 C14 1.408(16)
C15 C16 1.502(19)
C17 C18 1.581(19)
C1A C2A 1.3900
C1A C6A 1.3900
C2A C3A 1.3900
C3A C4A 1.3900
C4A C5A 1.3900
C5A C6A 1.3900
C1B C6B 1.2263
C1B C2B 1.3960
C2B C3B 1.5156
C3B C4B 1.3616
C4B C5B 1.2465
C5B C6B 1.4859
C1C C6C 1.3706
C1C C2C 1.4396
C2C C3C 1.3300
C3C C4C 1.3683
C4C C5C 1.4435
C5C C6C 1.4916
C1D C6D 1.4042
C1D C2D 1.4248
C2D C3D 1.3207
C3D C4D 1.2478
C4D C5D 1.5120
C5D C6D 1.3850
C1E C6E 1.2836
C1E C2E 1.5074
C2E C3E 1.4795
C3E C4E 1.3372
C4E C5E 1.5859
C5E C6E 1.3672
C1F C6F 1.2929
C1F C2F 1.3999
C2F C3F 1.4179
C3F C4F 1.4994
C4F C5F 1.3295
C5F C6F 1.3060
C1G C6G 1.3638
C1G C2G 1.4427
C2G C3G 1.3993
C3G C4G 1.5814
C4G C5G 1.2293
C5G C6G 1.4000
C1H C2H 1.2659
C1H C6H 1.3597
C2H C3H 1.5490
C3H C4H 1.3494
C4H C5H 1.2902
C5H C6H 1.4870
C1I C2I 1.4035
C1I C6I 1.4189
C2I C3I 1.3346
C3I C4I 1.3872
C4I C5I 1.1484
C5I C6I 1.3791
C1J C6J 1.3516
C1J C2J 1.3711
C2J C3J 1.3677
C3J C4J 1.3950
C4J C5J 1.3850
C5J C6J 1.3693
C1K C6K 1.3536
C1K C2K 1.3668
C2K C3K 1.4856
C3K C4K 1.3064
C4K C5K 1.2930
C5K C6K 1.4510
C1L C6L 1.4021
C1L C2L 1.4050
C2L C3L 1.4275
C3L C4L 1.2879
C4L C5L 1.4590
C5L C6L 1.3912
S1 O3 1.443(13)
S1 O1 1.450(13)
S1 O2 1.457(13)
S1 C19 1.737(10)
C19 F3 1.250(10)
C19 F2 1.253(10)
C19 F1 1.256(10)
S2 O6 1.446(13)
S2 O4 1.448(13)
S2 O5 1.464(13)
S2 C20 1.755(10)
C20 F6 1.251(11)
C20 F5 1.252(11)
C20 F4 1.259(11)
C1S C2S 1.541(10)
O1S C3S 1.439(10)
O1S C2S 1.441(10)
C4S C3S 1.544(10)
C5S Cl5B 1.50(6)
C5S Cl5A 1.66(5)
C6S Cl6A 1.698(10)
C6S Cl6B 1.700(10)
C7S Cl7A 1.691(10)
C7S Cl7B 1.704(10)
Cl7B C7SA 1.694(10)
C7SA Cl7C 1.688(10)
